data_2218518
loop_
_publ_author_name
'Ali, Hapipah M.'
'Mohamed Mustafa, Mohamed Ibrahim'
'Rizal, Mohd. Razali'
'Ng, Seik Weng'

_publ_section_title
;Bis{2-[2-(1<i>H</i>-indol-3-yl)ethyliminomethyl]phenolato-\k^2^<i>N</i>,<i>O</i>}nickel(II)
 <i>N</i>,<i>N</i>-dimethylformamide disolvate
;
_journal_coeditor_code SG2223
_journal_issue 6
_journal_name_full 'Acta Crystallographica Section E'
_journal_page_first m787
_journal_paper_doi 10.1107/S1600536808012968
_journal_volume 64
_journal_year 2008
_chemical_formula_iupac '[Ni (C17 H14 N2 O)2], 2C3 H7 N O'
_chemical_formula_moiety 'C34 H28 N5 Ni O3, 2C3 H7 N O'
_chemical_formula_sum 'C40 H42 N6 Ni O4'
_chemical_formula_weight 731.52
_chemical_name_systematic
;
Bis{2-[2-(1<i>H</i>-indol-3-yl)ethyliminomethyl]phenolato-
\k^2^<i>N</i>,<i>O</i>}nickel(II) <i>N</i>,<i>N</i>-dimethylformamide
disolvate
;
_space_group_IT_number 15
_symmetry_cell_setting monoclinic
_symmetry_space_group_name_Hall '-C 2yc'
_symmetry_space_group_name_H-M 'C 1 2/c 1'
_atom_sites_solution_hydrogens geom
_atom_sites_solution_primary direct
_atom_sites_solution_secondary difmap
_audit_creation_method SHELXL-97
_cell_angle_alpha 90.00
_cell_angle_beta 98.489(2)
_cell_angle_gamma 90.00
_cell_formula_units_Z 4
_cell_length_a 38.927(2)
_cell_length_b 5.6999(3)
_cell_length_c 15.7560(8)
_cell_measurement_reflns_used 2399
_cell_measurement_temperature 103(2)
_cell_measurement_theta_max 28.5
_cell_measurement_theta_min 2.6
_cell_volume 3457.6(3)
_computing_cell_refinement 'SAINT (Bruker, 2005)'
_computing_data_collection 'APEX2 (Bruker, 2005)'
_computing_data_reduction 'SAINT (Bruker, 2005)'
_computing_molecular_graphics 'X-SEED (Barbour, 2001)'
_computing_publication_material 'publCIF (Westrip, 2008)'
_computing_structure_refinement 'SHELXL97 (Sheldrick, 2008)'
_computing_structure_solution 'SHELXS97 (Sheldrick, 2008)'
_diffrn_ambient_temperature 103(2)
_diffrn_measured_fraction_theta_full 0.972
_diffrn_measured_fraction_theta_max 0.972
_diffrn_measurement_device_type 'Bruker APEXII'
_diffrn_measurement_method '\f and \w'
_diffrn_radiation_monochromator graphite
_diffrn_radiation_source 'medium-focus sealed tube'
_diffrn_radiation_type MoK\a
_diffrn_radiation_wavelength 0.71073
_diffrn_reflns_av_R_equivalents 0.0299
_diffrn_reflns_av_sigmaI/netI 0.0553
_diffrn_reflns_limit_h_max 50
_diffrn_reflns_limit_h_min -48
_diffrn_reflns_limit_k_max 5
_diffrn_reflns_limit_k_min -7
_diffrn_reflns_limit_l_max 20
_diffrn_reflns_limit_l_min -19
_diffrn_reflns_number 7704
_diffrn_reflns_theta_full 27.50
_diffrn_reflns_theta_max 27.50
_diffrn_reflns_theta_min 2.61
_diffrn_standards_decay_% 0
_diffrn_standards_interval_count 0
_diffrn_standards_interval_time 0
_diffrn_standards_number 0
_exptl_absorpt_coefficient_mu 0.614
_exptl_absorpt_correction_T_max 0.9583
_exptl_absorpt_correction_T_min 0.6733
_exptl_absorpt_correction_type multi-scan
_exptl_absorpt_process_details '(SADABS; Sheldrick, 1996)'
_exptl_crystal_colour Yellow
_exptl_crystal_density_diffrn 1.405
_exptl_crystal_density_method 'not measured'
_exptl_crystal_description Plate
_exptl_crystal_F_000 1544
_exptl_crystal_size_max 0.70
_exptl_crystal_size_mid 0.32
_exptl_crystal_size_min 0.07
_refine_diff_density_max 0.821
_refine_diff_density_min -0.479
_refine_ls_extinction_method none
_refine_ls_goodness_of_fit_ref 1.029
_refine_ls_hydrogen_treatment constr
_refine_ls_matrix_type full
_refine_ls_number_parameters 234
_refine_ls_number_reflns 3875
_refine_ls_number_restraints 0
_refine_ls_restrained_S_all 1.029
_refine_ls_R_factor_all 0.0703
_refine_ls_R_factor_gt 0.0479
_refine_ls_shift/su_max 0.001
_refine_ls_shift/su_mean 0.000
_refine_ls_structure_factor_coef Fsqd
_refine_ls_weighting_details 'calc w=1/[\s^2^(Fo^2^)+(0.0586P)^2^+9.176P] where P=(Fo^2^+2Fc^2^)/3'
_refine_ls_weighting_scheme calc
_refine_ls_wR_factor_gt 0.1209
_refine_ls_wR_factor_ref 0.1326
_reflns_number_gt 2900
_reflns_number_total 3875
_reflns_threshold_expression I>2\s(I)
_cod_data_source_file sg2223.cif
_cod_data_source_block I
_cod_depositor_comments
;
The following automatic conversions were performed:
'_symmetry_cell_setting' value 'Monoclinic' changed to 'monoclinic'
according to '/home/saulius/struct/CIF-dictionaries/cif_core.dic'
dictionary named 'cif_core.dic' version 2.4.1 from
2010-06-29.

'_exptl_absorpt_correction_type' value 'Multi-scan' changed
to 'multi-scan' according to
'/home/saulius/struct/CIF-dictionaries/cif_core.dic' dictionary named
'cif_core.dic' version 2.4.1 from 2010-06-29.

Automatic conversion script
Id: cif_fix_enum 1527 2010-12-29 10:47:43Z saulius 

The following automatic conversions were performed:

'_symmetry_cell_setting' value 'Monoclinic' changed to 'monoclinic'
according to /home/saulius/struct/CIF-dictionaries/cif_core.dic
dictionary named 'cif_core.dic' version 2.4.1 from
2010-06-29.

'_exptl_absorpt_correction_type' value 'Multi-scan'
changed to 'multi-scan' according to
/home/saulius/struct/CIF-dictionaries/cif_core.dic dictionary named
'cif_core.dic' version 2.4.1 from 2010-06-29.

Automatic conversion script
Id: cif_fix_values 1715 2011-07-08 13:25:40Z adriana 
;
_cod_original_sg_symbol_H-M 'C 2/c'
_cod_database_code 2218518
_cod_database_fobs_code 2218518

loop_
_symmetry_equiv_pos_as_xyz
'x, y, z'
'-x, y, -z+1/2'
'x+1/2, y+1/2, z'
'-x+1/2, y+1/2, -z+1/2'
'-x, -y, -z'
'x, -y, z-1/2'
'-x+1/2, -y+1/2, -z'
'x+1/2, -y+1/2, z-1/2'

loop_
_atom_site_type_symbol
_atom_site_label
_atom_site_fract_x
_atom_site_fract_y
_atom_site_fract_z
_atom_site_U_iso_or_equiv
_atom_site_adp_type
_atom_site_calc_flag
_atom_site_refinement_flags
_atom_site_occupancy
Ni Ni1 0.2500 0.7500 0.5000 0.01379(15) Uani d S 1
O O1 0.27749(5) 0.8616(4) 0.42443(12) 0.0208(5) Uani d . 1
O O2 0.08509(9) -0.4015(5) 0.56375(17) 0.0564(9) Uani d . 1
N N1 0.23434(6) 0.4881(4) 0.42765(14) 0.0151(5) Uani d . 1
N N3 0.11380(6) -0.0268(5) 0.48184(16) 0.0224(6) Uani d . 1
H H3N 0.1102 -0.1570 0.5092 0.027 Uiso calc R 1
N N4 0.06308(7) -0.7205(4) 0.62051(16) 0.0215(5) Uani d . 1
C C1 0.29181(7) 0.7412(5) 0.36804(16) 0.0169(5) Uani d . 1
C C2 0.32195(8) 0.8312(5) 0.34033(17) 0.0199(6) Uani d . 1
H H2 0.3311 0.9776 0.3618 0.024 Uiso calc R 1
C C3 0.33829(8) 0.7079(5) 0.28206(18) 0.0215(6) Uani d . 1
H H3 0.3589 0.7688 0.2650 0.026 Uiso calc R 1
C C4 0.32486(8) 0.4956(6) 0.24797(18) 0.0229(6) Uani d . 1
H H4 0.3360 0.4139 0.2071 0.027 Uiso calc R 1
C C5 0.29539(8) 0.4055(5) 0.27382(17) 0.0202(6) Uani d . 1
H H5 0.2860 0.2618 0.2501 0.024 Uiso calc R 1
C C6 0.27889(7) 0.5234(5) 0.33495(17) 0.0168(6) Uani d . 1
C C7 0.24926(7) 0.4181(5) 0.36379(16) 0.0165(6) Uani d . 1
H H7 0.2396 0.2842 0.3332 0.020 Uiso calc R 1
C C8 0.20526(7) 0.3382(5) 0.44577(18) 0.0169(6) Uani d . 1
H H8A 0.2087 0.2998 0.5077 0.020 Uiso calc R 1
H H8B 0.2058 0.1892 0.4137 0.020 Uiso calc R 1
C C9 0.16973(7) 0.4520(5) 0.42173(17) 0.0171(6) Uani d . 1
H H9A 0.1683 0.5944 0.4570 0.021 Uiso calc R 1
H H9B 0.1666 0.4997 0.3607 0.021 Uiso calc R 1
C C10 0.14497(8) 0.0886(5) 0.48646(19) 0.0211(6) Uani d . 1
H H10 0.1660 0.0388 0.5201 0.025 Uiso calc R 1
C C11 0.14169(7) 0.2850(5) 0.43600(17) 0.0175(6) Uani d . 1
C C12 0.10598(7) 0.2930(5) 0.39755(17) 0.0175(6) Uani d . 1
C C13 0.08600(8) 0.4471(6) 0.34154(18) 0.0229(7) Uani d . 1
H H13 0.0964 0.5807 0.3197 0.028 Uiso calc R 1
C C14 0.05115(8) 0.4034(6) 0.31834(19) 0.0286(7) Uani d . 1
H H14 0.0375 0.5091 0.2808 0.034 Uiso calc R 1
C C15 0.03524(8) 0.2044(6) 0.3492(2) 0.0283(8) Uani d . 1
H H15 0.0111 0.1779 0.3319 0.034 Uiso calc R 1
C C16 0.05416(8) 0.0488(6) 0.40391(19) 0.0249(7) Uani d . 1
H H16 0.0435 -0.0851 0.4248 0.030 Uiso calc R 1
C C17 0.08943(8) 0.0937(5) 0.42782(17) 0.0192(6) Uani d . 1
C C18 0.08801(10) -0.5798(7) 0.6027(2) 0.0379(9) Uani d . 1
H H18 0.1111 -0.6275 0.6237 0.045 Uiso calc R 1
C C19 0.02741(10) -0.6713(8) 0.5891(3) 0.0472(10) Uani d . 1
H H19A 0.0258 -0.5257 0.5557 0.071 Uiso calc R 1
H H19B 0.0145 -0.6537 0.6376 0.071 Uiso calc R 1
H H19C 0.0175 -0.8008 0.5525 0.071 Uiso calc R 1
C C20 0.07081(13) -0.9334(7) 0.6694(3) 0.0521(11) Uani d . 1
H H20A 0.0960 -0.9503 0.6844 0.078 Uiso calc R 1
H H20B 0.0615 -1.0684 0.6350 0.078 Uiso calc R 1
H H20C 0.0602 -0.9258 0.7220 0.078 Uiso calc R 1

loop_
_atom_site_aniso_label
_atom_site_aniso_U_11
_atom_site_aniso_U_22
_atom_site_aniso_U_33
_atom_site_aniso_U_12
_atom_site_aniso_U_13
_atom_site_aniso_U_23
Ni1 0.0150(3) 0.0131(3) 0.0133(2) -0.0029(2) 0.00219(17) -0.0008(2)
O1 0.0248(11) 0.0184(11) 0.0203(10) -0.0039(9) 0.0075(8) -0.0011(9)
O2 0.105(3) 0.0285(15) 0.0453(15) -0.0269(16) 0.0436(16) -0.0058(13)
N1 0.0133(12) 0.0132(12) 0.0182(11) -0.0002(9) -0.0001(9) 0.0026(9)
N3 0.0214(13) 0.0202(13) 0.0256(13) -0.0042(11) 0.0038(10) 0.0072(11)
N4 0.0240(13) 0.0171(13) 0.0244(12) -0.0027(11) 0.0074(10) 0.0012(10)
C1 0.0200(14) 0.0164(13) 0.0135(12) 0.0025(13) -0.0003(10) 0.0036(12)
C2 0.0231(15) 0.0189(14) 0.0174(13) -0.0020(12) 0.0025(11) 0.0020(11)
C3 0.0193(14) 0.0256(17) 0.0199(13) 0.0008(12) 0.0042(11) 0.0095(12)
C4 0.0265(16) 0.0245(16) 0.0186(13) 0.0070(13) 0.0063(12) 0.0017(12)
C5 0.0252(16) 0.0189(15) 0.0163(13) 0.0008(12) 0.0025(11) -0.0004(11)
C6 0.0179(14) 0.0167(14) 0.0154(12) 0.0020(12) 0.0015(10) 0.0022(11)
C7 0.0180(14) 0.0171(14) 0.0128(12) 0.0009(11) -0.0027(10) 0.0005(11)
C8 0.0168(14) 0.0147(13) 0.0191(13) -0.0041(11) 0.0023(11) -0.0006(11)
C9 0.0178(14) 0.0170(14) 0.0163(13) -0.0013(12) 0.0019(10) 0.0017(11)
C10 0.0183(15) 0.0207(15) 0.0242(14) -0.0010(12) 0.0027(11) 0.0032(12)
C11 0.0192(14) 0.0176(15) 0.0161(12) -0.0006(11) 0.0039(10) -0.0022(11)
C12 0.0204(14) 0.0193(15) 0.0136(12) -0.0013(11) 0.0052(10) -0.0027(11)
C13 0.0233(16) 0.0268(17) 0.0184(14) 0.0003(13) 0.0020(12) 0.0017(12)
C14 0.0201(16) 0.042(2) 0.0217(14) 0.0034(14) -0.0018(12) 0.0025(14)
C15 0.0197(15) 0.040(2) 0.0250(15) -0.0045(14) 0.0029(12) -0.0057(14)
C16 0.0205(16) 0.0300(18) 0.0255(15) -0.0066(13) 0.0074(12) -0.0040(13)
C17 0.0198(15) 0.0189(15) 0.0195(13) -0.0034(12) 0.0050(11) -0.0020(12)
C18 0.043(2) 0.037(2) 0.0393(19) -0.0171(17) 0.0231(16) -0.0175(17)
C19 0.029(2) 0.064(3) 0.047(2) -0.0047(19) 0.0017(17) -0.010(2)
C20 0.081(3) 0.032(2) 0.045(2) 0.012(2) 0.016(2) 0.0071(19)

loop_
_atom_type_symbol
_atom_type_description
_atom_type_scat_dispersion_real
_atom_type_scat_dispersion_imag
_atom_type_scat_source
C C 0.0033 0.0016 'International Tables Vol C Tables 4.2.6.8 and 6.1.1.4'
H H 0.0000 0.0000 'International Tables Vol C Tables 4.2.6.8 and 6.1.1.4'
N N 0.0061 0.0033 'International Tables Vol C Tables 4.2.6.8 and 6.1.1.4'
O O 0.0106 0.0060 'International Tables Vol C Tables 4.2.6.8 and 6.1.1.4'
Ni Ni 0.3393 1.1124 'International Tables Vol C Tables 4.2.6.8 and 6.1.1.4'

loop_
_geom_angle_atom_site_label_1
_geom_angle_atom_site_label_2
_geom_angle_atom_site_label_3
_geom_angle_site_symmetry_1
_geom_angle_site_symmetry_3
_geom_angle
O1 Ni1 O1 7_566 . 180.00(10)
O1 Ni1 N1 7_566 7_566 92.81(9)
O1 Ni1 N1 . 7_566 87.19(9)
O1 Ni1 N1 7_566 . 87.19(9)
O1 Ni1 N1 . . 92.81(9)
N1 Ni1 N1 7_566 . 180.0000(10)
C1 O1 Ni1 . . 127.41(19)
C7 N1 C8 . . 114.6(2)
C7 N1 Ni1 . . 124.0(2)
C8 N1 Ni1 . . 121.26(17)
C17 N3 C10 . . 108.6(2)
C17 N3 H3N . . 125.7
C10 N3 H3N . . 125.7
C18 N4 C19 . . 120.9(3)
C18 N4 C20 . . 121.4(3)
C19 N4 C20 . . 117.6(3)
O1 C1 C2 . . 118.5(3)
O1 C1 C6 . . 123.2(2)
C2 C1 C6 . . 118.3(3)
C3 C2 C1 . . 120.4(3)
C3 C2 H2 . . 119.8
C1 C2 H2 . . 119.8
C2 C3 C4 . . 120.9(3)
C2 C3 H3 . . 119.5
C4 C3 H3 . . 119.5
C5 C4 C3 . . 119.5(3)
C5 C4 H4 . . 120.2
C3 C4 H4 . . 120.2
C4 C5 C6 . . 120.7(3)
C4 C5 H5 . . 119.6
C6 C5 H5 . . 119.6
C5 C6 C1 . . 120.0(3)
C5 C6 C7 . . 119.2(3)
C1 C6 C7 . . 120.8(2)
N1 C7 C6 . . 126.2(3)
N1 C7 H7 . . 116.9
C6 C7 H7 . . 116.9
N1 C8 C9 . . 113.5(2)
N1 C8 H8A . . 108.9
C9 C8 H8A . . 108.9
N1 C8 H8B . . 108.9
C9 C8 H8B . . 108.9
H8A C8 H8B . . 107.7
C11 C9 C8 . . 110.4(2)
C11 C9 H9A . . 109.6
C8 C9 H9A . . 109.6
C11 C9 H9B . . 109.6
C8 C9 H9B . . 109.6
H9A C9 H9B . . 108.1
C11 C10 N3 . . 110.8(3)
C11 C10 H10 . . 124.6
N3 C10 H10 . . 124.6
C10 C11 C12 . . 105.9(2)
C10 C11 C9 . . 127.1(3)
C12 C11 C9 . . 127.0(2)
C13 C12 C17 . . 118.4(3)
C13 C12 C11 . . 134.6(3)
C17 C12 C11 . . 107.0(2)
C14 C13 C12 . . 119.3(3)
C14 C13 H13 . . 120.3
C12 C13 H13 . . 120.3
C13 C14 C15 . . 121.3(3)
C13 C14 H14 . . 119.3
C15 C14 H14 . . 119.3
C16 C15 C14 . . 120.9(3)
C16 C15 H15 . . 119.6
C14 C15 H15 . . 119.6
C15 C16 C17 . . 117.9(3)
C15 C16 H16 . . 121.1
C17 C16 H16 . . 121.1
N3 C17 C16 . . 130.1(3)
N3 C17 C12 . . 107.7(3)
C16 C17 C12 . . 122.2(3)
O2 C18 N4 . . 127.9(4)
O2 C18 H18 . . 116.1
N4 C18 H18 . . 116.1
N4 C19 H19A . . 109.5
N4 C19 H19B . . 109.5
H19A C19 H19B . . 109.5
N4 C19 H19C . . 109.5
H19A C19 H19C . . 109.5
H19B C19 H19C . . 109.5
N4 C20 H20A . . 109.5
N4 C20 H20B . . 109.5
H20A C20 H20B . . 109.5
N4 C20 H20C . . 109.5
H20A C20 H20C . . 109.5
H20B C20 H20C . . 109.5

loop_
_geom_bond_atom_site_label_1
_geom_bond_atom_site_label_2
_geom_bond_site_symmetry_2
_geom_bond_distance
_geom_bond_publ_flag
Ni1 O1 7_566 1.829(2) ?
Ni1 O1 . 1.829(2) yes
Ni1 N1 7_566 1.922(2) ?
Ni1 N1 . 1.922(2) yes
O1 C1 . 1.310(3) ?
O2 C18 . 1.184(5) ?
N1 C7 . 1.297(3) ?
N1 C8 . 1.479(3) ?
N3 C17 . 1.363(4) ?
N3 C10 . 1.373(4) ?
N3 H3N . 0.8800 ?
N4 C18 . 1.320(4) ?
N4 C19 . 1.431(4) ?
N4 C20 . 1.445(4) ?
C1 C2 . 1.408(4) ?
C1 C6 . 1.410(4) ?
C2 C3 . 1.383(4) ?
C2 H2 . 0.9500 ?
C3 C4 . 1.394(4) ?
C3 H3 . 0.9500 ?
C4 C5 . 1.372(4) ?
C4 H4 . 0.9500 ?
C5 C6 . 1.405(4) ?
C5 H5 . 0.9500 ?
C6 C7 . 1.432(4) ?
C7 H7 . 0.9500 ?
C8 C9 . 1.524(4) ?
C8 H8A . 0.9900 ?
C8 H8B . 0.9900 ?
C9 C11 . 1.490(4) ?
C9 H9A . 0.9900 ?
C9 H9B . 0.9900 ?
C10 C11 . 1.368(4) ?
C10 H10 . 0.9500 ?
C11 C12 . 1.433(4) ?
C12 C13 . 1.397(4) ?
C12 C17 . 1.423(4) ?
C13 C14 . 1.375(4) ?
C13 H13 . 0.9500 ?
C14 C15 . 1.412(5) ?
C14 H14 . 0.9500 ?
C15 C16 . 1.373(5) ?
C15 H15 . 0.9500 ?
C16 C17 . 1.393(4) ?
C16 H16 . 0.9500 ?
C18 H18 . 0.9500 ?
C19 H19A . 0.9800 ?
C19 H19B . 0.9800 ?
C19 H19C . 0.9800 ?
C20 H20A . 0.9800 ?
C20 H20B . 0.9800 ?
C20 H20C . 0.9800 ?

loop_
_geom_hbond_atom_site_label_D
_geom_hbond_atom_site_label_H
_geom_hbond_atom_site_label_A
_geom_hbond_distance_DH
_geom_hbond_distance_HA
_geom_hbond_distance_DA
_geom_hbond_angle_DHA
_geom_hbond_publ_flag
N3 H3N O2 0.88 1.97 2.811(3) 159.4 no

loop_
_geom_torsion_atom_site_label_1
_geom_torsion_atom_site_label_2
_geom_torsion_atom_site_label_3
_geom_torsion_atom_site_label_4
_geom_torsion_site_symmetry_1
_geom_torsion
N1 Ni1 O1 C1 7_566 153.4(2)
N1 Ni1 O1 C1 . -26.6(2)
O1 Ni1 N1 C7 7_566 -164.6(2)
O1 Ni1 N1 C7 . 15.4(2)
O1 Ni1 N1 C8 7_566 10.6(2)
O1 Ni1 N1 C8 . -169.4(2)
Ni1 O1 C1 C2 . -155.2(2)
Ni1 O1 C1 C6 . 23.5(4)
O1 C1 C2 C3 . 178.8(3)
C6 C1 C2 C3 . 0.0(4)
C1 C2 C3 C4 . 1.6(4)
C2 C3 C4 C5 . -1.3(4)
C3 C4 C5 C6 . -0.8(4)
C4 C5 C6 C1 . 2.4(4)
C4 C5 C6 C7 . -176.7(3)
O1 C1 C6 C5 . 179.3(3)
C2 C1 C6 C5 . -2.0(4)
O1 C1 C6 C7 . -1.6(4)
C2 C1 C6 C7 . 177.1(3)
C8 N1 C7 C6 . -177.0(3)
Ni1 N1 C7 C6 . -1.5(4)
C5 C6 C7 N1 . 169.8(3)
C1 C6 C7 N1 . -9.3(4)
C7 N1 C8 C9 . -108.6(3)
Ni1 N1 C8 C9 . 75.7(3)
N1 C8 C9 C11 . 176.0(2)
C17 N3 C10 C11 . 0.0(3)
N3 C10 C11 C12 . 0.2(3)
N3 C10 C11 C9 . -178.0(3)
C8 C9 C11 C10 . 19.2(4)
C8 C9 C11 C12 . -158.7(3)
C10 C11 C12 C13 . 179.0(3)
C9 C11 C12 C13 . -2.8(5)
C10 C11 C12 C17 . -0.3(3)
C9 C11 C12 C17 . 177.9(3)
C17 C12 C13 C14 . 0.8(4)
C11 C12 C13 C14 . -178.5(3)
C12 C13 C14 C15 . -0.7(5)
C13 C14 C15 C16 . 0.4(5)
C14 C15 C16 C17 . 0.0(4)
C10 N3 C17 C16 . -178.7(3)
C10 N3 C17 C12 . -0.2(3)
C15 C16 C17 N3 . 178.4(3)
C15 C16 C17 C12 . 0.1(4)
C13 C12 C17 N3 . -179.1(2)
C11 C12 C17 N3 . 0.3(3)
C13 C12 C17 C16 . -0.4(4)
C11 C12 C17 C16 . 179.0(3)
C19 N4 C18 O2 . 2.6(5)
C20 N4 C18 O2 . -179.7(3)
